data_4309593
loop_
_publ_author_name
'Shin-ya Nakafuji'
'Junji Kobayashi'
'Takayuki Kawashima'
'Michael W. Schmidt'

_publ_contact_author_address
;
Department of Chemistry, Graduate School of Science, 
The University of Tokyo
7-3-1 Hongo, Bunkyo-ku, Tokyo 113-0033, Japan
;
_publ_contact_author_email takayuki@chem.s.u-tokyo.ac.jp
_publ_contact_author_fax +81-3-5800-6899
_publ_contact_author_name 'Takayuki Kawashima'
_publ_contact_author_phone +81-3-5841-4338
_publ_section_title
;
Solvent-Dependent Crystallization of 1-Hydro-6-carbaphosphatrane and Its
Tautomer
;
_journal_name_full 'Inorganic Chemistry'
_journal_page_first 6500
_journal_page_last 6502
_journal_paper_doi 10.1021/ic050679d
_journal_volume 44
_journal_year 2005
_chemical_formula_moiety 'C34 H43 O3 P'
_chemical_formula_sum 'C34 H43 O3 P'
_chemical_formula_weight 530.65
_chemical_name_common phosphonite
_chemical_name_systematic
; 
 ? 
;
_space_group_IT_number 14
_symmetry_cell_setting monoclinic
_symmetry_space_group_name_Hall '-P 2ybc'
_symmetry_space_group_name_H-M 'P 1 21/c 1'
_atom_sites_solution_hydrogens geom
_atom_sites_solution_primary direct
_atom_sites_solution_secondary difmap
_audit_creation_method SHELXL-97
_cell_angle_alpha 90.000(7)
_cell_angle_beta 90.617(7)
_cell_angle_gamma 90.000(7)
_cell_formula_units_Z 4
_cell_length_a 11.740(16)
_cell_length_b 10.492(14)
_cell_length_c 23.80(3)
_cell_measurement_temperature 120(2)
_cell_volume 2931(7)
_computing_cell_refinement CrystalClear
_computing_data_collection CrystalClear
_computing_data_reduction CrystalClear
_computing_molecular_graphics ORTEP-III
_computing_structure_refinement 'SHELXL-97 (Sheldrick, 1997)'
_computing_structure_solution 'SHELXS-97 (Sheldrick, 1990)'
_diffrn_ambient_temperature 120(2)
_diffrn_measured_fraction_theta_full 0.756
_diffrn_measured_fraction_theta_max 0.756
_diffrn_measurement_device_type 'Rigaku Mercury'
_diffrn_measurement_method \w
_diffrn_radiation_monochromator graphite
_diffrn_radiation_source 'fine-focus sealed tube'
_diffrn_radiation_type MoK\a
_diffrn_radiation_wavelength 0.71070
_diffrn_reflns_av_R_equivalents 0.0756
_diffrn_reflns_av_sigmaI/netI 0.1255
_diffrn_reflns_limit_h_max 13
_diffrn_reflns_limit_h_min -13
_diffrn_reflns_limit_k_max 12
_diffrn_reflns_limit_k_min -12
_diffrn_reflns_limit_l_max 28
_diffrn_reflns_limit_l_min -27
_diffrn_reflns_number 12485
_diffrn_reflns_theta_full 24.99
_diffrn_reflns_theta_max 24.99
_diffrn_reflns_theta_min 3.11
_exptl_absorpt_coefficient_mu 0.126
_exptl_absorpt_correction_T_max 0.9752
_exptl_absorpt_correction_T_min 0.9752
_exptl_absorpt_correction_type none
_exptl_crystal_colour colorless
_exptl_crystal_density_diffrn 1.202
_exptl_crystal_density_method 'not measured'
_exptl_crystal_description block
_exptl_crystal_F_000 1144
_exptl_crystal_size_max 0.20
_exptl_crystal_size_mid 0.20
_exptl_crystal_size_min 0.20
_refine_diff_density_max 0.376
_refine_diff_density_min -0.358
_refine_diff_density_rms 0.074
_refine_ls_extinction_method none
_refine_ls_goodness_of_fit_ref 1.128
_refine_ls_hydrogen_treatment mixed
_refine_ls_matrix_type full
_refine_ls_number_parameters 387
_refine_ls_number_reflns 3897
_refine_ls_number_restraints 0
_refine_ls_restrained_S_all 1.128
_refine_ls_R_factor_all 0.1246
_refine_ls_R_factor_gt 0.0882
_refine_ls_shift/su_max 0.000
_refine_ls_shift/su_mean 0.000
_refine_ls_structure_factor_coef Fsqd
_refine_ls_weighting_details 'calc w=1/[\s^2^(Fo^2^)+(0.0391P)^2^+7.8028P] where P=(Fo^2^+2Fc^2^)/3'
_refine_ls_weighting_scheme calc
_refine_ls_wR_factor_gt 0.1891
_refine_ls_wR_factor_ref 0.2117
_reflns_number_gt 2402
_reflns_number_total 3897
_reflns_threshold_expression >2sigma(I)
_cod_data_source_file ic050679dsi20050502_013609_2.cif
_cod_data_source_block phosphonite
_cod_original_cell_volume 2932(7)
_cod_original_sg_symbol_H-M 'P 21/c'
_cod_database_code 4309593

loop_
_symmetry_equiv_pos_as_xyz
'x, y, z'
'-x, y+1/2, -z+1/2'
'-x, -y, -z'
'x, -y-1/2, z-1/2'

loop_
_atom_site_label
_atom_site_type_symbol
_atom_site_fract_x
_atom_site_fract_y
_atom_site_fract_z
_atom_site_U_iso_or_equiv
_atom_site_adp_type
_atom_site_occupancy
_atom_site_symmetry_multiplicity
_atom_site_calc_flag
_atom_site_refinement_flags
_atom_site_disorder_assembly
_atom_site_disorder_group
P1 P 0.34484(15) -0.18607(18) 0.34070(7) 0.0371(5) Uani 1 1 d . . .
C1 C 0.3719(5) -0.0108(6) 0.3535(2) 0.0288(15) Uani 1 1 d . . .
C2 C 0.2857(5) 0.0548(7) 0.3927(2) 0.0306(16) Uani 1 1 d . . .
C3 C 0.1924(5) -0.0098(8) 0.4157(2) 0.0403(18) Uani 1 1 d . . .
C4 C 0.1162(6) 0.0604(10) 0.4491(3) 0.058(3) Uani 1 1 d . . .
H51 H 0.0529 0.0179 0.4651 0.070 Uiso 1 1 calc R . .
C5 C 0.1308(6) 0.1887(10) 0.4591(3) 0.053(2) Uani 1 1 d . . .
H1 H 0.0790 0.2327 0.4826 0.064 Uiso 1 1 calc R . .
C6 C 0.2210(5) 0.2540(7) 0.4351(2) 0.0381(18) Uani 1 1 d . . .
C7 C 0.2973(5) 0.1848(7) 0.4035(2) 0.0328(16) Uani 1 1 d . . .
H2 H 0.3610 0.2281 0.3883 0.039 Uiso 1 1 calc R . .
C8 C 0.1670(5) -0.1456(8) 0.4066(3) 0.054(2) Uani 1 1 d . . .
H3 H 0.2020 -0.1960 0.4374 0.065 Uiso 1 1 calc R . .
H4 H 0.0835 -0.1585 0.4080 0.065 Uiso 1 1 calc R . .
O1 O 0.2082(3) -0.1919(5) 0.35370(18) 0.0456(13) Uani 1 1 d . . .
C9 C 0.2378(5) 0.3986(8) 0.4409(3) 0.047(2) Uani 1 1 d . . .
C10 C 0.2224(6) 0.4622(7) 0.3823(3) 0.055(2) Uani 1 1 d . . .
H5 H 0.2828 0.4331 0.3573 0.082 Uiso 1 1 calc R . .
H6 H 0.2266 0.5550 0.3863 0.082 Uiso 1 1 calc R . .
H7 H 0.1481 0.4385 0.3663 0.082 Uiso 1 1 calc R . .
C11 C 0.1497(6) 0.4604(9) 0.4800(3) 0.069(3) Uani 1 1 d . . .
H8 H 0.0728 0.4456 0.4649 0.103 Uiso 1 1 calc R . .
H9 H 0.1639 0.5522 0.4824 0.103 Uiso 1 1 calc R . .
H10 H 0.1563 0.4225 0.5175 0.103 Uiso 1 1 calc R . .
C12 C 0.3577(5) 0.4318(8) 0.4636(3) 0.055(2) Uani 1 1 d . . .
H11 H 0.3671 0.3971 0.5016 0.083 Uiso 1 1 calc R . .
H12 H 0.3669 0.5246 0.4647 0.083 Uiso 1 1 calc R . .
H13 H 0.4153 0.3947 0.4390 0.083 Uiso 1 1 calc R . .
C13 C 0.4908(5) 0.0084(6) 0.3808(2) 0.0247(14) Uani 1 1 d . . .
C14 C 0.5246(5) -0.0736(6) 0.4241(2) 0.0268(15) Uani 1 1 d . . .
C15 C 0.6315(5) -0.0579(7) 0.4486(2) 0.0352(17) Uani 1 1 d . . .
H14 H 0.6563 -0.1157 0.4770 0.042 Uiso 1 1 calc R . .
C16 C 0.7036(5) 0.0417(7) 0.4322(2) 0.0366(17) Uani 1 1 d . . .
H15 H 0.7764 0.0507 0.4496 0.044 Uiso 1 1 calc R . .
C17 C 0.6695(5) 0.1275(6) 0.3907(2) 0.0274(15) Uani 1 1 d . . .
C18 C 0.5621(5) 0.1097(6) 0.3655(2) 0.0265(15) Uani 1 1 d . . .
H16 H 0.5370 0.1677 0.3374 0.032 Uiso 1 1 calc R . .
C19 C 0.4461(5) -0.1763(6) 0.4437(2) 0.0320(16) Uani 1 1 d . . .
H17 H 0.4872 -0.2329 0.4703 0.038 Uiso 1 1 calc R . .
H18 H 0.3812 -0.1376 0.4636 0.038 Uiso 1 1 calc R . .
O2 O 0.4037(3) -0.2512(4) 0.39608(16) 0.0353(11) Uani 1 1 d . . .
C20 C 0.7413(5) 0.2446(7) 0.3754(2) 0.0350(17) Uani 1 1 d . . .
C21 C 0.7479(5) 0.2595(8) 0.3111(3) 0.049(2) Uani 1 1 d . . .
H19 H 0.7827 0.1832 0.2949 0.074 Uiso 1 1 calc R . .
H20 H 0.7942 0.3344 0.3021 0.074 Uiso 1 1 calc R . .
H21 H 0.6709 0.2705 0.2955 0.074 Uiso 1 1 calc R . .
C22 C 0.6829(6) 0.3633(7) 0.4003(3) 0.0447(19) Uani 1 1 d . . .
H22 H 0.6098 0.3775 0.3810 0.067 Uiso 1 1 calc R . .
H23 H 0.7319 0.4379 0.3953 0.067 Uiso 1 1 calc R . .
H24 H 0.6698 0.3498 0.4405 0.067 Uiso 1 1 calc R . .
C23 C 0.8639(5) 0.2337(8) 0.3979(3) 0.053(2) Uani 1 1 d . . .
H25 H 0.8627 0.2158 0.4382 0.079 Uiso 1 1 calc R . .
H26 H 0.9042 0.3140 0.3913 0.079 Uiso 1 1 calc R . .
H27 H 0.9030 0.1643 0.3784 0.079 Uiso 1 1 calc R . .
C24 C 0.3611(5) 0.0449(6) 0.2929(2) 0.0231(14) Uani 1 1 d . . .
C25 C 0.4443(5) 0.0242(6) 0.2516(2) 0.0265(15) Uani 1 1 d . . .
C26 C 0.4291(5) 0.0797(6) 0.1992(2) 0.0286(15) Uani 1 1 d . . .
H28 H 0.4872 0.0710 0.1720 0.034 Uiso 1 1 calc R . .
C27 C 0.3315(5) 0.1475(6) 0.1853(2) 0.0322(16) Uani 1 1 d . . .
H29 H 0.3248 0.1853 0.1491 0.039 Uiso 1 1 calc R . .
C28 C 0.2426(5) 0.1614(7) 0.2236(2) 0.0341(17) Uani 1 1 d . A .
C29 C 0.2614(5) 0.1088(6) 0.2771(2) 0.0274(15) Uani 1 1 d . . .
H30 H 0.2030 0.1172 0.3042 0.033 Uiso 1 1 calc R . .
C30 C 0.5498(5) -0.0592(6) 0.2604(2) 0.0323(16) Uani 1 1 d . . .
H31 H 0.6185 -0.0052 0.2646 0.039 Uiso 1 1 calc R . .
H32 H 0.5417 -0.1112 0.2949 0.039 Uiso 1 1 calc R . .
O3 O 0.5601(4) -0.1401(5) 0.21256(17) 0.0355(12) Uani 1 1 d . . .
C31 C 0.1295(5) 0.2246(8) 0.2070(3) 0.0404(18) Uani 1 1 d . . .
C32 C 0.0419(11) 0.217(3) 0.2539(6) 0.064(7) Uani 0.65(3) 1 d P A 1
H33 H 0.0715 0.2604 0.2874 0.096 Uiso 0.65(3) 1 calc PR A 1
H34 H 0.0273 0.1270 0.2629 0.096 Uiso 0.65(3) 1 calc PR A 1
H35 H -0.0291 0.2574 0.2415 0.096 Uiso 0.65(3) 1 calc PR A 1
C33 C 0.1484(14) 0.352(2) 0.1888(10) 0.058(5) Uani 0.65(3) 1 d P A 1
H36 H 0.2054 0.3525 0.1591 0.088 Uiso 0.65(3) 1 calc PR A 1
H37 H 0.1758 0.4035 0.2206 0.088 Uiso 0.65(3) 1 calc PR A 1
H38 H 0.0768 0.3881 0.1743 0.088 Uiso 0.65(3) 1 calc PR A 1
C34 C 0.0771(15) 0.1416(17) 0.1571(9) 0.058(5) Uani 0.65(3) 1 d P A 1
H39 H 0.0002 0.1723 0.1480 0.086 Uiso 0.65(3) 1 calc PR A 1
H40 H 0.0734 0.0521 0.1686 0.086 Uiso 0.65(3) 1 calc PR A 1
H41 H 0.1253 0.1494 0.1239 0.086 Uiso 0.65(3) 1 calc PR A 1
C35 C 0.085(3) 0.320(5) 0.2560(11) 0.073(13) Uani 0.35(3) 1 d P A 2
H42 H 0.1462 0.3793 0.2664 0.110 Uiso 0.35(3) 1 calc PR A 2
H43 H 0.0636 0.2699 0.2890 0.110 Uiso 0.35(3) 1 calc PR A 2
H44 H 0.0189 0.3678 0.2422 0.110 Uiso 0.35(3) 1 calc PR A 2
C36 C 0.044(3) 0.132(3) 0.194(2) 0.078(13) Uani 0.35(3) 1 d P A 2
H45 H -0.0280 0.1750 0.1847 0.117 Uiso 0.35(3) 1 calc PR A 2
H46 H 0.0332 0.0751 0.2259 0.117 Uiso 0.35(3) 1 calc PR A 2
H47 H 0.0680 0.0815 0.1611 0.117 Uiso 0.35(3) 1 calc PR A 2
C37 C 0.146(3) 0.327(4) 0.1565(17) 0.066(12) Uani 0.35(3) 1 d P A 2
H48 H 0.0720 0.3654 0.1469 0.099 Uiso 0.35(3) 1 calc PR A 2
H49 H 0.1762 0.2835 0.1234 0.099 Uiso 0.35(3) 1 calc PR A 2
H50 H 0.1989 0.3938 0.1686 0.099 Uiso 0.35(3) 1 calc PR A 2
H52 H 0.606(8) -0.212(9) 0.221(4) 0.12(4) Uiso 1 1 d . . .

loop_
_atom_site_aniso_label
_atom_site_aniso_U_11
_atom_site_aniso_U_22
_atom_site_aniso_U_33
_atom_site_aniso_U_23
_atom_site_aniso_U_13
_atom_site_aniso_U_12
P1 0.0390(10) 0.0468(13) 0.0254(9) 0.0043(9) -0.0033(7) -0.0075(9)
C1 0.023(3) 0.045(4) 0.019(3) 0.002(3) -0.001(2) -0.008(3)
C2 0.023(3) 0.053(5) 0.015(3) 0.007(3) -0.001(2) 0.000(3)
C3 0.033(4) 0.068(6) 0.020(3) 0.008(3) -0.001(3) -0.010(4)
C4 0.023(4) 0.122(8) 0.029(4) 0.019(5) 0.002(3) 0.006(5)
C5 0.031(4) 0.110(8) 0.019(4) 0.002(4) 0.003(3) 0.011(5)
C6 0.030(4) 0.067(6) 0.017(3) 0.001(3) -0.001(3) 0.012(4)
C7 0.025(3) 0.050(5) 0.023(3) 0.001(3) -0.001(3) 0.001(3)
C8 0.029(4) 0.098(7) 0.035(4) 0.021(4) -0.002(3) -0.008(4)
O1 0.036(3) 0.069(4) 0.032(3) 0.002(2) -0.001(2) -0.019(3)
C9 0.032(4) 0.078(6) 0.030(4) -0.005(4) 0.000(3) 0.019(4)
C10 0.070(5) 0.047(5) 0.048(5) -0.004(4) 0.002(4) 0.021(4)
C11 0.052(5) 0.102(8) 0.052(5) -0.018(5) 0.011(4) 0.030(5)
C12 0.039(4) 0.060(6) 0.067(5) -0.009(4) -0.007(4) 0.005(4)
C13 0.024(3) 0.035(4) 0.015(3) -0.008(3) 0.002(2) -0.001(3)
C14 0.029(3) 0.034(4) 0.017(3) 0.002(3) 0.002(2) 0.004(3)
C15 0.036(4) 0.051(5) 0.019(3) -0.002(3) -0.004(3) 0.010(3)
C16 0.026(3) 0.065(5) 0.019(3) -0.005(3) -0.003(3) -0.004(4)
C17 0.026(3) 0.037(4) 0.019(3) -0.002(3) 0.001(2) 0.004(3)
C18 0.023(3) 0.037(4) 0.019(3) 0.006(3) -0.002(2) 0.004(3)
C19 0.034(4) 0.043(4) 0.019(3) 0.002(3) -0.004(3) 0.000(3)
O2 0.046(3) 0.035(3) 0.025(2) 0.003(2) -0.0024(19) -0.002(2)
C20 0.026(3) 0.054(5) 0.025(3) 0.002(3) -0.003(3) -0.003(3)
C21 0.035(4) 0.081(6) 0.032(4) 0.006(4) -0.001(3) -0.015(4)
C22 0.042(4) 0.049(5) 0.043(4) 0.005(4) 0.000(3) -0.005(4)
C23 0.033(4) 0.080(6) 0.045(4) 0.006(4) -0.013(3) -0.009(4)
C24 0.028(3) 0.029(4) 0.012(3) 0.006(3) -0.001(2) -0.004(3)
C25 0.022(3) 0.032(4) 0.026(3) 0.000(3) -0.002(2) 0.001(3)
C26 0.024(3) 0.043(4) 0.019(3) 0.000(3) 0.001(2) -0.003(3)
C27 0.031(4) 0.046(5) 0.019(3) 0.002(3) -0.003(3) 0.001(3)
C28 0.021(3) 0.059(5) 0.022(3) 0.000(3) -0.002(3) 0.001(3)
C29 0.020(3) 0.038(4) 0.024(3) 0.006(3) 0.001(2) -0.001(3)
C30 0.032(4) 0.040(4) 0.025(3) 0.001(3) 0.001(3) 0.001(3)
O3 0.040(3) 0.043(3) 0.024(2) -0.008(2) 0.0005(19) 0.005(2)
C31 0.029(4) 0.064(5) 0.028(4) 0.009(4) -0.002(3) 0.006(4)
C32 0.021(7) 0.12(2) 0.047(8) 0.018(11) 0.001(6) 0.028(9)
C33 0.034(7) 0.065(11) 0.077(14) 0.026(12) 0.000(10) 0.011(7)
C34 0.041(9) 0.059(10) 0.072(12) -0.010(10) -0.032(8) 0.014(8)
C35 0.07(2) 0.10(3) 0.050(15) -0.013(18) -0.017(14) 0.04(2)
C36 0.036(17) 0.08(2) 0.12(4) 0.00(2) -0.033(19) -0.001(15)
C37 0.062(17) 0.07(3) 0.06(2) 0.06(2) -0.011(19) 0.001(16)

loop_
_atom_type_symbol
_atom_type_description
_atom_type_scat_dispersion_real
_atom_type_scat_dispersion_imag
_atom_type_scat_source
C C 0.0033 0.0016 'International Tables Vol C Tables 4.2.6.8 and 6.1.1.4'
H H 0.0000 0.0000 'International Tables Vol C Tables 4.2.6.8 and 6.1.1.4'
O O 0.0106 0.0060 'International Tables Vol C Tables 4.2.6.8 and 6.1.1.4'
P P 0.1023 0.0942 'International Tables Vol C Tables 4.2.6.8 and 6.1.1.4'

loop_
_geom_angle_atom_site_label_1
_geom_angle_atom_site_label_2
_geom_angle_atom_site_label_3
_geom_angle
_geom_angle_site_symmetry_1
_geom_angle_site_symmetry_3
_geom_angle_publ_flag
O2 P1 O1 103.8(2) . . ?
O2 P1 C1 102.0(2) . . ?
O1 P1 C1 99.7(3) . . ?
C13 C1 C2 106.5(5) . . ?
C13 C1 C24 113.8(5) . . ?
C2 C1 C24 110.1(5) . . ?
C13 C1 P1 110.2(4) . . ?
C2 C1 P1 114.9(4) . . ?
C24 C1 P1 101.7(4) . . ?
C7 C2 C3 118.4(6) . . ?
C7 C2 C1 118.9(5) . . ?
C3 C2 C1 122.6(6) . . ?
C2 C3 C4 118.0(7) . . ?
C2 C3 C8 124.6(6) . . ?
C4 C3 C8 117.4(7) . . ?
C5 C4 C3 122.0(7) . . ?
C4 C5 C6 120.3(7) . . ?
C7 C6 C5 117.8(7) . . ?
C7 C6 C9 118.9(6) . . ?
C5 C6 C9 123.2(6) . . ?
C6 C7 C2 123.4(6) . . ?
O1 C8 C3 112.7(6) . . ?
C8 O1 P1 119.5(4) . . ?
C6 C9 C12 111.7(6) . . ?
C6 C9 C11 112.5(6) . . ?
C12 C9 C11 108.0(6) . . ?
C6 C9 C10 109.3(6) . . ?
C12 C9 C10 108.3(6) . . ?
C11 C9 C10 106.8(6) . . ?
C14 C13 C18 119.4(5) . . ?
C14 C13 C1 118.5(5) . . ?
C18 C13 C1 121.9(5) . . ?
C15 C14 C13 119.0(6) . . ?
C15 C14 C19 120.8(5) . . ?
C13 C14 C19 120.1(5) . . ?
C14 C15 C16 121.1(6) . . ?
C17 C16 C15 120.6(6) . . ?
C16 C17 C18 117.8(6) . . ?
C16 C17 C20 122.1(5) . . ?
C18 C17 C20 119.9(5) . . ?
C17 C18 C13 121.8(5) . . ?
O2 C19 C14 110.6(5) . . ?
C19 O2 P1 122.6(4) . . ?
C23 C20 C17 111.9(6) . . ?
C23 C20 C21 107.3(5) . . ?
C17 C20 C21 110.5(5) . . ?
C23 C20 C22 110.2(6) . . ?
C17 C20 C22 107.9(5) . . ?
C21 C20 C22 109.0(6) . . ?
C29 C24 C25 118.1(5) . . ?
C29 C24 C1 119.2(5) . . ?
C25 C24 C1 122.4(5) . . ?
C26 C25 C24 118.6(5) . . ?
C26 C25 C30 117.4(5) . . ?
C24 C25 C30 124.0(5) . . ?
C27 C26 C25 121.9(5) . . ?
C26 C27 C28 121.2(6) . . ?
C27 C28 C29 116.0(6) . . ?
C27 C28 C31 121.8(5) . . ?
C29 C28 C31 122.2(5) . . ?
C24 C29 C28 123.8(5) . . ?
O3 C30 C25 107.9(5) . . ?
C33 C31 C36 133.0(15) . . ?
C33 C31 C32 112.4(11) . . ?
C36 C31 C32 69.5(16) . . ?
C33 C31 C28 110.4(9) . . ?
C36 C31 C28 111.5(14) . . ?
C32 C31 C28 112.1(7) . . ?
C33 C31 C34 110.3(10) . . ?
C36 C31 C34 36.7(16) . . ?
C32 C31 C34 104.9(9) . . ?
C28 C31 C34 106.4(7) . . ?
C33 C31 C37 30.1(16) . . ?
C36 C31 C37 111.9(18) . . ?
C32 C31 C37 131.5(15) . . ?
C28 C31 C37 111.6(13) . . ?
C34 C31 C37 81.8(15) . . ?
C33 C31 C35 72.1(16) . . ?
C36 C31 C35 110.4(17) . . ?
C32 C31 C35 44.5(13) . . ?
C28 C31 C35 111.4(10) . . ?
C34 C31 C35 138.4(13) . . ?
C37 C31 C35 99.5(18) . . ?

loop_
_geom_bond_atom_site_label_1
_geom_bond_atom_site_label_2
_geom_bond_distance
_geom_bond_site_symmetry_2
_geom_bond_publ_flag
P1 O2 1.632(4) . ?
P1 O1 1.638(5) . ?
P1 C1 1.890(7) . ?
C1 C13 1.546(8) . ?
C1 C2 1.546(8) . ?
C1 C24 1.561(7) . ?
C2 C7 1.395(9) . ?
C2 C3 1.403(8) . ?
C3 C4 1.410(10) . ?
C3 C8 1.471(10) . ?
C4 C5 1.378(11) . ?
C5 C6 1.389(9) . ?
C6 C7 1.382(8) . ?
C6 C9 1.536(10) . ?
C8 O1 1.438(8) . ?
C9 C12 1.542(9) . ?
C9 C11 1.542(9) . ?
C9 C10 1.556(9) . ?
C13 C14 1.398(8) . ?
C13 C18 1.403(8) . ?
C14 C15 1.387(8) . ?
C14 C19 1.496(8) . ?
C15 C16 1.403(9) . ?
C16 C17 1.392(8) . ?
C17 C18 1.403(8) . ?
C17 C20 1.536(9) . ?
C19 O2 1.462(7) . ?
C20 C23 1.534(8) . ?
C20 C21 1.541(8) . ?
C20 C22 1.543(9) . ?
C24 C29 1.397(8) . ?
C24 C25 1.410(7) . ?
C25 C26 1.387(8) . ?
C25 C30 1.529(8) . ?
C26 C27 1.385(8) . ?
C27 C28 1.402(8) . ?
C28 C29 1.403(8) . ?
C28 C31 1.532(9) . ?
C30 O3 1.427(7) . ?
C31 C33 1.42(2) . ?
C31 C36 1.43(3) . ?
C31 C32 1.528(13) . ?
C31 C34 1.591(17) . ?
C31 C37 1.63(3) . ?
C31 C35 1.63(3) . ?

loop_
_geom_torsion_atom_site_label_1
_geom_torsion_atom_site_label_2
_geom_torsion_atom_site_label_3
_geom_torsion_atom_site_label_4
_geom_torsion
_geom_torsion_site_symmetry_1
_geom_torsion_site_symmetry_2
_geom_torsion_site_symmetry_3
_geom_torsion_site_symmetry_4
_geom_torsion_publ_flag
O2 P1 C1 C13 37.6(4) . . . . ?
O1 P1 C1 C13 144.0(4) . . . . ?
O2 P1 C1 C2 -82.6(4) . . . . ?
O1 P1 C1 C2 23.9(4) . . . . ?
O2 P1 C1 C24 158.5(3) . . . . ?
O1 P1 C1 C24 -95.0(4) . . . . ?
C13 C1 C2 C7 59.4(7) . . . . ?
C24 C1 C2 C7 -64.4(7) . . . . ?
P1 C1 C2 C7 -178.4(4) . . . . ?
C13 C1 C2 C3 -124.0(6) . . . . ?
C24 C1 C2 C3 112.2(6) . . . . ?
P1 C1 C2 C3 -1.8(7) . . . . ?
C7 C2 C3 C4 -0.8(8) . . . . ?
C1 C2 C3 C4 -177.4(5) . . . . ?
C7 C2 C3 C8 178.0(6) . . . . ?
C1 C2 C3 C8 1.4(9) . . . . ?
C2 C3 C4 C5 0.4(10) . . . . ?
C8 C3 C4 C5 -178.5(6) . . . . ?
C3 C4 C5 C6 1.6(10) . . . . ?
C4 C5 C6 C7 -3.0(9) . . . . ?
C4 C5 C6 C9 175.4(6) . . . . ?
C5 C6 C7 C2 2.7(9) . . . . ?
C9 C6 C7 C2 -175.8(5) . . . . ?
C3 C2 C7 C6 -0.7(9) . . . . ?
C1 C2 C7 C6 176.0(5) . . . . ?
C2 C3 C8 O1 -28.2(9) . . . . ?
C4 C3 C8 O1 150.6(5) . . . . ?
C3 C8 O1 P1 60.4(7) . . . . ?
O2 P1 O1 C8 50.3(6) . . . . ?
C1 P1 O1 C8 -54.7(5) . . . . ?
C7 C6 C9 C12 -55.2(8) . . . . ?
C5 C6 C9 C12 126.4(7) . . . . ?
C7 C6 C9 C11 -176.9(6) . . . . ?
C5 C6 C9 C11 4.7(9) . . . . ?
C7 C6 C9 C10 64.7(7) . . . . ?
C5 C6 C9 C10 -113.8(7) . . . . ?
C2 C1 C13 C14 81.5(7) . . . . ?
C24 C1 C13 C14 -157.0(5) . . . . ?
P1 C1 C13 C14 -43.6(6) . . . . ?
C2 C1 C13 C18 -94.6(6) . . . . ?
C24 C1 C13 C18 26.8(8) . . . . ?
P1 C1 C13 C18 140.2(5) . . . . ?
C18 C13 C14 C15 -4.2(8) . . . . ?
C1 C13 C14 C15 179.5(5) . . . . ?
C18 C13 C14 C19 175.6(5) . . . . ?
C1 C13 C14 C19 -0.6(8) . . . . ?
C13 C14 C15 C16 2.7(9) . . . . ?
C19 C14 C15 C16 -177.1(6) . . . . ?
C14 C15 C16 C17 -0.1(9) . . . . ?
C15 C16 C17 C18 -0.9(9) . . . . ?
C15 C16 C17 C20 174.4(6) . . . . ?
C16 C17 C18 C13 -0.6(9) . . . . ?
C20 C17 C18 C13 -176.1(5) . . . . ?
C14 C13 C18 C17 3.3(9) . . . . ?
C1 C13 C18 C17 179.4(5) . . . . ?
C15 C14 C19 O2 -129.2(6) . . . . ?
C13 C14 C19 O2 50.9(7) . . . . ?
C14 C19 O2 P1 -51.9(6) . . . . ?
O1 P1 O2 C19 -95.0(4) . . . . ?
C1 P1 O2 C19 8.3(5) . . . . ?
C16 C17 C20 C23 16.2(8) . . . . ?
C18 C17 C20 C23 -168.6(5) . . . . ?
C16 C17 C20 C21 135.6(6) . . . . ?
C18 C17 C20 C21 -49.1(8) . . . . ?
C16 C17 C20 C22 -105.2(7) . . . . ?
C18 C17 C20 C22 70.0(7) . . . . ?
C13 C1 C24 C29 -139.1(6) . . . . ?
C2 C1 C24 C29 -19.7(8) . . . . ?
P1 C1 C24 C29 102.5(6) . . . . ?
C13 C1 C24 C25 46.4(8) . . . . ?
C2 C1 C24 C25 165.7(5) . . . . ?
P1 C1 C24 C25 -72.1(6) . . . . ?
C29 C24 C25 C26 6.8(9) . . . . ?
C1 C24 C25 C26 -178.6(5) . . . . ?
C29 C24 C25 C30 -171.5(6) . . . . ?
C1 C24 C25 C30 3.2(9) . . . . ?
C24 C25 C26 C27 -4.2(9) . . . . ?
C30 C25 C26 C27 174.2(6) . . . . ?
C25 C26 C27 C28 -1.0(10) . . . . ?
C26 C27 C28 C29 3.3(10) . . . . ?
C26 C27 C28 C31 -173.9(6) . . . . ?
C25 C24 C29 C28 -4.6(10) . . . . ?
C1 C24 C29 C28 -179.4(6) . . . . ?
C27 C28 C29 C24 -0.5(10) . . . . ?
C31 C28 C29 C24 176.7(6) . . . . ?
C26 C25 C30 O3 -44.9(7) . . . . ?
C24 C25 C30 O3 133.4(6) . . . . ?
C27 C28 C31 C33 -59.7(13) . . . . ?
C29 C28 C31 C33 123.3(12) . . . . ?
C27 C28 C31 C36 99(2) . . . . ?
C29 C28 C31 C36 -78(2) . . . . ?
C27 C28 C31 C32 174.2(13) . . . . ?
C29 C28 C31 C32 -2.8(15) . . . . ?
C27 C28 C31 C34 60.1(12) . . . . ?
C29 C28 C31 C34 -117.0(11) . . . . ?
C27 C28 C31 C37 -27(2) . . . . ?
C29 C28 C31 C37 156(2) . . . . ?
C27 C28 C31 C35 -138(2) . . . . ?
C29 C28 C31 C35 45(2) . . . . ?
